data_1507843
loop_
_publ_author_name
'Guang, Jie'
'Guo, Qunsheng'
'Zhao, John Cong-Gui'

_publ_section_title
;
 Acetylphosphonate as a surrogate of acetate or acetamide in
 organocatalyzed enantioselective aldol reactions.
;
_journal_issue 12
_journal_name_full 'Organic letters'
_journal_page_first 3174
_journal_page_last 3177
_journal_paper_doi 10.1021/ol301270w
_journal_volume 14
_journal_year 2012
_chemical_absolute_configuration ad
_chemical_formula_moiety 'C18 H16 Br N O4'
_chemical_formula_sum 'C18 H16 Br N O4'
_chemical_formula_weight 390.23
_chemical_name_systematic
; 
(R)-Methyl-2-(1-benzyl-7-bromo-3-hydroxy-2-oxoindolin-3-yl)acetate 
;
_space_group_IT_number 4
_symmetry_cell_setting monoclinic
_symmetry_space_group_name_Hall 'P 2yb'
_symmetry_space_group_name_H-M 'P 1 21 1'
_atom_sites_solution_hydrogens geom
_atom_sites_solution_primary direct
_atom_sites_solution_secondary difmap
_audit_creation_method SHELXL-97
_cell_angle_alpha 90.00
_cell_angle_beta 93.600(7)
_cell_angle_gamma 90.00
_cell_formula_units_Z 2
_cell_length_a 9.5624(10)
_cell_length_b 8.3375(6)
_cell_length_c 10.6822(11)
_cell_measurement_reflns_used 5461
_cell_measurement_temperature 98(2)
_cell_measurement_theta_max 27.4
_cell_measurement_theta_min 3.1
_cell_volume 849.97(14)
_computing_cell_refinement
;
CrystalClear-SM Expert 2.0 r3 (Rigaku, 2009)
;
_computing_data_collection
;
CrystalClear-SM Expert 2.0 r3 (Rigaku, 2009)
;
_computing_data_reduction
;
CrystalClear-SM Expert 2.0 r3 (Rigaku, 2009)
;
_computing_publication_material 'publCIF (Westrip, 2010)'
_computing_structure_refinement 'SHELXL-97 (Sheldrick, 1997)'
_computing_structure_solution 'SHELXS-97 (Sheldrick, 1990)'
_diffrn_ambient_temperature 98(2)
_diffrn_detector_area_resol_mean 28.5714
_diffrn_measured_fraction_theta_full 0.992
_diffrn_measured_fraction_theta_max 0.992
_diffrn_measurement_device_type
;
Saturn724 (2x2 bin mode)
;
_diffrn_measurement_method \w
_diffrn_radiation_monochromator graphite
_diffrn_radiation_source 'sealed tube'
_diffrn_radiation_type MoK\a
_diffrn_radiation_wavelength 0.71073
_diffrn_reflns_av_R_equivalents 0.0276
_diffrn_reflns_av_sigmaI/netI 0.0571
_diffrn_reflns_limit_h_max 3
_diffrn_reflns_limit_h_min -11
_diffrn_reflns_limit_k_max 10
_diffrn_reflns_limit_k_min -8
_diffrn_reflns_limit_l_max 12
_diffrn_reflns_limit_l_min -12
_diffrn_reflns_number 4993
_diffrn_reflns_reduction_process 'Lp corrections applied'
_diffrn_reflns_theta_full 25.50
_diffrn_reflns_theta_max 25.50
_diffrn_reflns_theta_min 3.10
_diffrn_standards_decay_% <1
_diffrn_standards_interval_count 0
_diffrn_standards_number 0
_exptl_absorpt_coefficient_mu 2.439
_exptl_absorpt_correction_T_max 1.000
_exptl_absorpt_correction_T_min 0.615
_exptl_absorpt_correction_type multi-scan
_exptl_absorpt_process_details 'ABSCOR (Higashi, 1995)'
_exptl_crystal_colour colourless
_exptl_crystal_density_diffrn 1.525
_exptl_crystal_density_method 'not measured'
_exptl_crystal_description needle
_exptl_crystal_F_000 396
_exptl_crystal_size_max 0.47
_exptl_crystal_size_mid 0.14
_exptl_crystal_size_min 0.04
_refine_diff_density_max 0.433
_refine_diff_density_min -0.264
_refine_diff_density_rms 0.057
_refine_ls_abs_structure_details 'Flack H D (1983), Acta Cryst. A39, 876-881, 1264 Friedel Pairs'
_refine_ls_abs_structure_Flack 0.021(7)
_refine_ls_extinction_method none
_refine_ls_goodness_of_fit_ref 1.001
_refine_ls_hydrogen_treatment constr
_refine_ls_matrix_type full
_refine_ls_number_parameters 217
_refine_ls_number_reflns 2951
_refine_ls_number_restraints 1
_refine_ls_restrained_S_all 1.001
_refine_ls_R_factor_all 0.0245
_refine_ls_R_factor_gt 0.0235
_refine_ls_shift/su_max 0.003
_refine_ls_shift/su_mean 0.000
_refine_ls_structure_factor_coef Fsqd
_refine_ls_weighting_details 'calc w=1/[\s^2^(Fo^2^)+(0.0120P)^2^+0.0800P] where P=(Fo^2^+2Fc^2^)/3'
_refine_ls_weighting_scheme calc
_refine_ls_wR_factor_gt 0.0583
_refine_ls_wR_factor_ref 0.0587
_reflns_number_gt 2842
_reflns_number_total 2951
_reflns_threshold_expression >2sigma(I)
_cod_data_source_file ol301270w_si_002.cif
_cod_data_source_block mbbhoa
_cod_depositor_comments 'Adding full bibliography for 1507843--1507844.cif.'
_cod_original_sg_symbol_H-M P2(1)
_cod_database_code 1507843

loop_
_symmetry_equiv_pos_as_xyz
'x, y, z'
'-x, y+1/2, -z'

loop_
_atom_site_label
_atom_site_type_symbol
_atom_site_fract_x
_atom_site_fract_y
_atom_site_fract_z
_atom_site_U_iso_or_equiv
_atom_site_adp_type
_atom_site_occupancy
_atom_site_symmetry_multiplicity
_atom_site_calc_flag
_atom_site_refinement_flags
Br1 Br 1.62758(2) 0.39427(4) 0.73934(2) 0.02020(8) Uani 1 1 d .
C5 C 1.1925(2) 0.4009(4) 0.6451(2) 0.0164(4) Uani 1 1 d .
N1 N 1.3377(2) 0.1855(2) 0.6165(2) 0.0163(5) Uani 1 1 d .
C3 C 1.2602(3) 0.6599(3) 0.7228(2) 0.0208(6) Uani 1 1 d .
H3A H 1.2380 0.7651 0.7426 0.025 Uiso 1 1 calc R
C4 C 1.1548(3) 0.5572(3) 0.6775(3) 0.0207(6) Uani 1 1 d .
H4A H 1.0620 0.5910 0.6688 0.025 Uiso 1 1 calc R
C6 C 1.3317(3) 0.3490(2) 0.6590(2) 0.0139(6) Uani 1 1 d .
C1 C 1.4358(3) 0.4520(3) 0.7079(2) 0.0166(6) Uani 1 1 d .
C2 C 1.3987(3) 0.6083(3) 0.7391(2) 0.0181(6) Uani 1 1 d .
H2A H 1.4673 0.6788 0.7712 0.022 Uiso 1 1 calc R
O1 O 1.1786(2) -0.0032(2) 0.54029(18) 0.0213(4) Uani 1 1 d .
O2 O 1.0597(2) 0.3058(2) 0.45751(17) 0.0191(4) Uani 1 1 d .
H2B H 0.9894 0.3623 0.4541 0.029 Uiso 1 1 calc R
C9 C 1.4618(3) 0.0889(3) 0.5969(2) 0.0167(5) Uani 1 1 d .
H9A H 1.5302 0.1562 0.5589 0.020 Uiso 1 1 calc R
H9B H 1.4356 0.0044 0.5375 0.020 Uiso 1 1 calc R
C7 C 1.2068(3) 0.1322(3) 0.5783(2) 0.0158(5) Uani 1 1 d .
C10 C 1.5311(3) 0.0127(3) 0.7143(3) 0.0164(6) Uani 1 1 d .
C8 C 1.1011(3) 0.2717(3) 0.5859(2) 0.0170(6) Uani 1 1 d .
O3 O 0.9084(2) 0.2493(3) 0.86495(19) 0.0315(5) Uani 1 1 d .
O4 O 1.1055(2) 0.1128(3) 0.8332(2) 0.0390(6) Uani 1 1 d .
C13 C 1.6668(3) -0.1371(3) 0.9232(3) 0.0305(8) Uani 1 1 d .
H13A H 1.7109 -0.1886 0.9921 0.037 Uiso 1 1 calc R
C15 C 1.4704(3) 0.0138(3) 0.8295(3) 0.0198(6) Uani 1 1 d .
H15A H 1.3839 0.0626 0.8370 0.024 Uiso 1 1 calc R
C12 C 1.7279(3) -0.1376(3) 0.8073(3) 0.0295(8) Uani 1 1 d .
H12A H 1.8140 -0.1874 0.7998 0.035 Uiso 1 1 calc R
C11 C 1.6599(3) -0.0637(3) 0.7029(3) 0.0209(6) Uani 1 1 d .
H11A H 1.7003 -0.0653 0.6259 0.025 Uiso 1 1 calc R
C17 C 1.0059(3) 0.1898(3) 0.7935(3) 0.0235(6) Uani 1 1 d .
C14 C 1.5400(3) -0.0590(3) 0.9344(3) 0.0287(7) Uani 1 1 d .
H14A H 1.5008 -0.0548 1.0118 0.034 Uiso 1 1 calc R
C16 C 0.9717(3) 0.2285(3) 0.6573(3) 0.0198(6) Uani 1 1 d .
H16A H 0.9065 0.3177 0.6517 0.024 Uiso 1 1 calc R
H16B H 0.9255 0.1367 0.6172 0.024 Uiso 1 1 calc R
C18 C 0.9209(4) 0.2102(4) 0.9989(3) 0.0434(9) Uani 1 1 d .
H18A H 0.8459 0.2602 1.0401 0.065 Uiso 1 1 calc R
H18B H 1.0090 0.2488 1.0350 0.065 Uiso 1 1 calc R
H18C H 0.9160 0.0961 1.0095 0.065 Uiso 1 1 calc R

loop_
_atom_site_aniso_label
_atom_site_aniso_U_11
_atom_site_aniso_U_22
_atom_site_aniso_U_33
_atom_site_aniso_U_23
_atom_site_aniso_U_13
_atom_site_aniso_U_12
Br1 0.01229(12) 0.02486(12) 0.02336(13) -0.00187(14) 0.00049(9) -0.00146(13)
C5 0.0151(11) 0.0201(11) 0.0140(11) 0.0023(15) 0.0014(9) 0.0036(15)
N1 0.0145(12) 0.0157(11) 0.0188(12) 0.0005(9) 0.0010(9) 0.0023(9)
C3 0.0261(17) 0.0191(13) 0.0171(14) -0.0013(11) -0.0013(12) 0.0025(11)
C4 0.0162(15) 0.0282(14) 0.0174(15) -0.0007(12) 0.0001(12) 0.0073(11)
C6 0.0178(14) 0.0121(13) 0.0124(12) 0.0001(8) 0.0039(10) 0.0024(8)
C1 0.0163(14) 0.0221(13) 0.0115(12) 0.0033(9) 0.0011(11) 0.0031(10)
C2 0.0211(15) 0.0149(12) 0.0180(14) 0.0019(10) 0.0004(11) -0.0015(11)
O1 0.0184(11) 0.0209(10) 0.0244(11) -0.0032(8) -0.0007(8) -0.0007(8)
O2 0.0147(10) 0.0254(9) 0.0169(10) 0.0008(8) -0.0016(8) 0.0014(8)
C9 0.0147(14) 0.0173(12) 0.0182(14) -0.0037(10) 0.0024(11) 0.0025(10)
C7 0.0149(14) 0.0194(13) 0.0130(13) 0.0026(10) 0.0011(10) -0.0013(10)
C10 0.0137(14) 0.0150(12) 0.0200(14) -0.0003(10) -0.0032(11) -0.0036(9)
C8 0.0131(14) 0.0221(13) 0.0159(14) -0.0011(11) 0.0012(11) 0.0000(10)
O3 0.0275(13) 0.0479(12) 0.0196(11) -0.0034(10) 0.0061(9) 0.0024(10)
O4 0.0290(14) 0.0590(15) 0.0295(13) 0.0171(11) 0.0057(10) 0.0182(12)
C13 0.0284(17) 0.031(2) 0.0303(16) 0.0073(12) -0.0132(13) -0.0002(12)
C15 0.0198(15) 0.0194(13) 0.0205(15) -0.0040(10) 0.0028(12) -0.0002(10)
C12 0.0142(14) 0.037(2) 0.0364(17) 0.0042(13) -0.0056(12) -0.0012(12)
C11 0.0141(14) 0.0244(17) 0.0241(14) -0.0037(10) 0.0010(11) -0.0003(9)
C17 0.0169(15) 0.0329(16) 0.0207(15) 0.0021(12) 0.0025(12) -0.0054(12)
C14 0.0308(18) 0.0372(18) 0.0175(15) 0.0002(11) -0.0033(13) -0.0075(12)
C16 0.0114(14) 0.0274(14) 0.0208(15) 0.0032(11) 0.0031(11) 0.0010(11)
C18 0.041(2) 0.072(3) 0.0179(16) -0.0032(16) 0.0090(15) -0.0054(18)

loop_
_atom_type_symbol
_atom_type_description
_atom_type_scat_dispersion_real
_atom_type_scat_dispersion_imag
_atom_type_scat_source
C C 0.0033 0.0016 'International Tables Vol C Tables 4.2.6.8 and 6.1.1.4'
H H 0.0000 0.0000 'International Tables Vol C Tables 4.2.6.8 and 6.1.1.4'
N N 0.0061 0.0033 'International Tables Vol C Tables 4.2.6.8 and 6.1.1.4'
O O 0.0106 0.0060 'International Tables Vol C Tables 4.2.6.8 and 6.1.1.4'
Br Br -0.2901 2.4595 'International Tables Vol C Tables 4.2.6.8 and 6.1.1.4'

loop_
_geom_angle_atom_site_label_1
_geom_angle_atom_site_label_2
_geom_angle_atom_site_label_3
_geom_angle
C6 C5 C4 121.3(3)
C6 C5 C8 110.3(2)
C4 C5 C8 128.3(2)
C7 N1 C6 110.4(2)
C7 N1 C9 121.0(2)
C6 N1 C9 128.1(2)
C4 C3 C2 121.2(2)
C4 C3 H3A 119.4
C2 C3 H3A 119.4
C3 C4 C5 117.9(3)
C3 C4 H4A 121.0
C5 C4 H4A 121.0
C1 C6 C5 120.2(2)
C1 C6 N1 131.4(2)
C5 C6 N1 108.4(2)
C6 C1 C2 118.6(2)
C6 C1 Br1 124.60(18)
C2 C1 Br1 116.7(2)
C3 C2 C1 120.8(3)
C3 C2 H2A 119.6
C1 C2 H2A 119.6
C8 O2 H2B 109.5
N1 C9 C10 115.4(2)
N1 C9 H9A 108.4
C10 C9 H9A 108.4
N1 C9 H9B 108.4
C10 C9 H9B 108.4
H9A C9 H9B 107.5
O1 C7 N1 125.3(2)
O1 C7 C8 125.4(2)
N1 C7 C8 109.2(2)
C15 C10 C11 119.8(2)
C15 C10 C9 122.8(2)
C11 C10 C9 117.3(2)
O2 C8 C5 112.3(2)
O2 C8 C16 109.8(2)
C5 C8 C16 115.1(2)
O2 C8 C7 104.0(2)
C5 C8 C7 101.4(2)
C16 C8 C7 113.5(2)
C17 O3 C18 117.3(3)
C14 C13 C12 119.4(3)
C14 C13 H13A 120.3
C12 C13 H13A 120.3
C10 C15 C14 119.9(3)
C10 C15 H15A 120.0
C14 C15 H15A 120.0
C11 C12 C13 120.3(3)
C11 C12 H12A 119.8
C13 C12 H12A 119.8
C12 C11 C10 119.9(3)
C12 C11 H11A 120.0
C10 C11 H11A 120.0
O4 C17 O3 124.2(3)
O4 C17 C16 125.0(3)
O3 C17 C16 110.8(2)
C13 C14 C15 120.5(3)
C13 C14 H14A 119.8
C15 C14 H14A 119.8
C17 C16 C8 113.4(2)
C17 C16 H16A 108.9
C8 C16 H16A 108.9
C17 C16 H16B 108.9
C8 C16 H16B 108.9
H16A C16 H16B 107.7
O3 C18 H18A 109.5
O3 C18 H18B 109.5
H18A C18 H18B 109.5
O3 C18 H18C 109.5
H18A C18 H18C 109.5
H18B C18 H18C 109.5

loop_
_geom_bond_atom_site_label_1
_geom_bond_atom_site_label_2
_geom_bond_distance
Br1 C1 1.905(3)
C5 C6 1.400(4)
C5 C4 1.401(4)
C5 C8 1.501(4)
N1 C7 1.366(3)
N1 C6 1.439(3)
N1 C9 1.460(3)
C3 C4 1.386(4)
C3 C2 1.394(4)
C3 H3A 0.9300
C4 H4A 0.9300
C6 C1 1.391(4)
C1 C2 1.396(4)
C2 H2A 0.9300
O1 C7 1.225(3)
O2 C8 1.432(3)
O2 H2B 0.8200
C9 C10 1.520(4)
C9 H9A 0.9700
C9 H9B 0.9700
C7 C8 1.546(3)
C10 C15 1.394(4)
C10 C11 1.399(4)
C8 C16 1.537(4)
O3 C17 1.337(4)
O3 C18 1.465(4)
O4 C17 1.204(4)
C13 C14 1.389(4)
C13 C12 1.402(4)
C13 H13A 0.9300
C15 C14 1.404(4)
C15 H15A 0.9300
C12 C11 1.399(4)
C12 H12A 0.9300
C11 H11A 0.9300
C17 C16 1.506(4)
C14 H14A 0.9300
C16 H16A 0.9700
C16 H16B 0.9700
C18 H18A 0.9600
C18 H18B 0.9600
C18 H18C 0.9600

loop_
_cod_related_entry_id
_cod_related_entry_database
_cod_related_entry_code
1 ChemSpider 30651943
